data_4126658
loop_
_publ_author_name
'Thorarinsdottir, Agnes E.'
'Du, Kang'
'Collins, James H. P.'
'Harris, T. David'

_publ_section_title
;
 Ratiometric pH Imaging with a Co(II)2 MRI Probe via CEST Effects of
 Opposing pH Dependences.
;
_journal_name_full 'Journal of the American Chemical Society'
_journal_paper_doi 10.1021/jacs.7b08574
_journal_year 2017
_chemical_formula_moiety 'C17 H25 Cl Co2 N7 Na O14 P2, 2(H2 O), 5.19(O)'
_chemical_formula_sum 'C17 H29 Cl Co2 N7 Na O21.19 P2'
_chemical_formula_weight 908.83
_space_group_crystal_system monoclinic
_space_group_IT_number 14
_space_group_name_Hall '-P 2yn'
_space_group_name_H-M_alt 'P 1 21/n 1'
_symmetry_space_group_name_Hall '-P 2yn'
_symmetry_space_group_name_H-M 'P 1 21/n 1'
_atom_sites_solution_hydrogens mixed
_atom_sites_solution_primary dual
_audit_creation_date 2017-07-12
_audit_creation_method
;
Olex2 1.2
(compiled 2017.03.28 svn.r3405 for OlexSys, GUI svn.r5337)
;
_cell_angle_alpha 90
_cell_angle_beta 93.543(5)
_cell_angle_gamma 90
_cell_formula_units_Z 4
_cell_length_a 9.1331(9)
_cell_length_b 16.6578(17)
_cell_length_c 22.867(2)
_cell_measurement_reflns_used 9454
_cell_measurement_temperature 100
_cell_measurement_theta_max 30.775
_cell_measurement_theta_min 2.653
_cell_volume 3472.3(6)
_computing_cell_refinement 'SAINT v8.37A (Bruker, 2015)'
_computing_data_collection 'APEX2 V2014.11-0 (Bruker, 2014)'
_computing_data_reduction 'SAINT v8.37A (Bruker, 2015)'
_computing_molecular_graphics 'Olex2 (Dolomanov et al., 2009)'
_computing_publication_material 'Olex2 (Dolomanov et al., 2009)'
_computing_structure_refinement 'XL (Sheldrick, 2008)'
_computing_structure_solution 'XT (Sheldrick, 2015)'
_diffrn_ambient_temperature 100.0
_diffrn_detector_area_resol_mean 8
_diffrn_measured_fraction_theta_full 1.000
_diffrn_measured_fraction_theta_max 0.992
_diffrn_measurement_device_type 'Bruker Kappa APEX CCD area detector'
_diffrn_measurement_method '\w and \f scans'
_diffrn_radiation_monochromator graphite
_diffrn_radiation_type MoK\a
_diffrn_radiation_wavelength 0.71073
_diffrn_reflns_av_R_equivalents 0.0352
_diffrn_reflns_av_unetI/netI 0.0165
_diffrn_reflns_Laue_measured_fraction_full 1.000
_diffrn_reflns_Laue_measured_fraction_max 0.992
_diffrn_reflns_limit_h_max 12
_diffrn_reflns_limit_h_min -13
_diffrn_reflns_limit_k_max 23
_diffrn_reflns_limit_k_min -23
_diffrn_reflns_limit_l_max 32
_diffrn_reflns_limit_l_min -32
_diffrn_reflns_number 106421
_diffrn_reflns_point_group_measured_fraction_full 1.000
_diffrn_reflns_point_group_measured_fraction_max 0.992
_diffrn_reflns_theta_full 25.242
_diffrn_reflns_theta_max 30.828
_diffrn_reflns_theta_min 2.163
_diffrn_source 'sealed tube'
_diffrn_standards_number 0
_exptl_absorpt_coefficient_mu 1.230
_exptl_absorpt_correction_T_max 0.7461
_exptl_absorpt_correction_T_min 0.6731
_exptl_absorpt_correction_type multi-scan
_exptl_absorpt_process_details
'SADABS-2014/5 (Bruker,2014/5) was used for absorption correction. wR2(int) was 0.0716 before and 0.0472 after correction. The Ratio of minimum to maximum transmission is 0.9022. The \l/2 correction factor is Not present.'
_exptl_crystal_colour 'dark orange'
_exptl_crystal_colour_modifier dark
_exptl_crystal_colour_primary orange
_exptl_crystal_density_diffrn 1.738
_exptl_crystal_description block
_exptl_crystal_F_000 1846
_exptl_crystal_recrystallization_method
'Dark orange blocks were grown by slow diffusion of MeCN vapor into a concentrated solution of the complex in water.'
_exptl_crystal_size_max 0.083
_exptl_crystal_size_mid 0.079
_exptl_crystal_size_min 0.051
_refine_diff_density_max 1.435
_refine_diff_density_min -1.706
_refine_diff_density_rms 0.111
_refine_ls_extinction_method none
_refine_ls_goodness_of_fit_ref 1.070
_refine_ls_hydrogen_treatment constr
_refine_ls_matrix_type full
_refine_ls_number_parameters 481
_refine_ls_number_reflns 10816
_refine_ls_number_restraints 0
_refine_ls_restrained_S_all 1.070
_refine_ls_R_factor_all 0.0479
_refine_ls_R_factor_gt 0.0448
_refine_ls_shift/su_max 0.001
_refine_ls_shift/su_mean 0.000
_refine_ls_structure_factor_coef Fsqd
_refine_ls_weighting_details 'w=1/[\s^2^(Fo^2^)+(0.0522P)^2^+9.1265P] where P=(Fo^2^+2Fc^2^)/3'
_refine_ls_weighting_scheme calc
_refine_ls_wR_factor_gt 0.1177
_refine_ls_wR_factor_ref 0.1198
_reflns_Friedel_coverage 0.000
_reflns_number_gt 10054
_reflns_number_total 10816
_reflns_threshold_expression 'I > 2\s(I)'
_cod_data_source_file ja7b08574_si_003.cif
_cod_data_source_block aet27-work
_cod_original_cell_volume 3472.4(6)
_cod_database_code 4126658
_shelx_shelxl_version_number 2014/7
_shelx_space_group_comment
;
The symmetry employed for this shelxl refinement is uniquely defined
by the following loop, which should always be used as a source of
symmetry information in preference to the above space-group names.
They are only intended as comments.
;
_shelx_estimated_absorpt_t_max 0.940
_shelx_estimated_absorpt_t_min 0.905
_olex2_refinement_description
;
1. Fixed Uiso
 At 1.2 times of:
  All C(H) groups, All C(H,H) groups, All N(H,H) groups
 At 1.5 times of:
  All O(H,H) groups
2. Uiso/Uaniso restraints and constraints
Uiso(O17) = Uiso(O17A)
3. Others
 Sof(Cl)=Sof(H17a)=1-FVAR(1)
 Sof(Cl1)=Sof(H17)=FVAR(1)
 Sof(O19A)=1-FVAR(2)
 Sof(O19)=FVAR(2)
 Sof(O20A)=1-FVAR(3)
 Sof(O20)=FVAR(3)
 Sof(O18A)=1-FVAR(4)
 Sof(O18)=FVAR(4)
 Sof(O16A)=1-FVAR(5)
 Sof(O16)=FVAR(5)
 Sof(O17A)=1-FVAR(6)
 Sof(O17)=FVAR(6)
4.a Free rotating group:
 O14(H14a,H14b), O21(H21a,H21b)
4.b Rotating group:
 O15(H15c,H15d)
4.c Ternary CH refined with riding coordinates:
 C17(H17), C17(H17a)
4.d Secondary CH2 refined with riding coordinates:
 C7(H7a,H7b), C8(H8a,H8b), C10(H10a,H10b), C12(H12a,H12b), C13(H13a,H13b),
 C15(H15a,H15b)
4.e Aromatic/amide H refined with riding coordinates:
 C3(H3), C5(H5)
4.f X=CH2 refined with riding coordinates:
 N2(H2a,H2b), N3(H3a,H3b), N5(H5a,H5b), N6(H6a,H6b)
;
_olex2_date_sample_completion 2017-05-22
_olex2_date_sample_data_collection 2017-05-21
_olex2_date_sample_submission 2017-05-21
_olex2_exptl_crystal_mounting_method
'The crystal was directly coated with Paratone-N oil and mounted under the stream of cold dinitrogen.'
_olex2_submission_original_sample_id AET5-135
_olex2_submission_special_instructions 'No special instructions were received'

loop_
_space_group_symop_operation_xyz
'x, y, z'
'-x+1/2, y+1/2, -z+1/2'
'-x, -y, -z'
'x-1/2, -y-1/2, z-1/2'

loop_
_atom_site_label
_atom_site_type_symbol
_atom_site_fract_x
_atom_site_fract_y
_atom_site_fract_z
_atom_site_U_iso_or_equiv
_atom_site_adp_type
_atom_site_occupancy
_atom_site_site_symmetry_order
_atom_site_calc_flag
_atom_site_refinement_flags_posn
_atom_site_refinement_flags_occupancy
_atom_site_disorder_assembly
_atom_site_disorder_group
Co1 Co 0.44490(3) 0.27543(2) 0.30671(2) 0.01132(7) Uani 1 1 d . . . .
Co2 Co 0.54403(3) 0.46826(2) 0.24150(2) 0.01069(7) Uani 1 1 d . . . .
Cl Cl 0.3392(3) 0.34398(17) 0.08460(10) 0.0307(7) Uani 0.280(3) 1 d . P A 2
Cl1 Cl 0.30109(8) 0.21577(4) 0.12781(3) 0.0173(2) Uani 0.720(3) 1 d . P A 1
P1 P 0.56636(6) 0.29686(3) 0.17900(2) 0.01232(10) Uani 1 1 d . . . .
P2 P 0.26266(6) 0.35935(3) 0.20364(2) 0.01127(10) Uani 1 1 d . . . .
Na1 Na 0.9061(2) 0.34730(12) 0.24361(9) 0.0594(4) Uani 1 1 d . . . .
O1 O 0.52991(17) 0.39229(9) 0.31338(6) 0.0127(3) Uani 1 1 d . . . .
O2 O 0.34090(18) 0.29696(10) 0.38393(7) 0.0164(3) Uani 1 1 d . . . .
O3 O 0.38977(18) 0.15245(10) 0.30579(8) 0.0174(3) Uani 1 1 d . . . .
O4 O 0.76107(17) 0.49324(10) 0.27137(7) 0.0156(3) Uani 1 1 d . . . .
O5 O 0.52093(18) 0.56565(10) 0.18174(7) 0.0160(3) Uani 1 1 d . . . .
O6 O 0.62410(17) 0.38325(9) 0.18687(7) 0.0143(3) Uani 1 1 d . . . .
O7 O 0.56364(17) 0.25221(10) 0.23644(7) 0.0147(3) Uani 1 1 d . . . .
O8 O 0.32323(17) 0.44308(9) 0.21140(7) 0.0139(3) Uani 1 1 d . . . .
O9 O 0.25709(17) 0.31053(9) 0.25913(7) 0.0139(3) Uani 1 1 d . . . .
O10 O 0.64414(18) 0.25116(10) 0.13316(7) 0.0177(3) Uani 1 1 d . . . .
O11 O 0.10442(17) 0.36155(10) 0.17258(7) 0.0161(3) Uani 1 1 d . . . .
O12 O 0.9002(3) 0.44707(14) 0.54865(10) 0.0384(6) Uani 1 1 d . . . .
O13 O 0.7695(2) 0.55428(12) 0.54587(8) 0.0282(4) Uani 1 1 d . . . .
N1 N 0.6058(2) 0.22742(11) 0.36906(8) 0.0135(3) Uani 1 1 d . . . .
N2 N 0.3589(3) 0.28162(17) 0.48193(10) 0.0291(5) Uani 1 1 d . . . .
H2A H 0.2785 0.3096 0.4862 0.035 Uiso 1 1 calc R . . .
H2B H 0.4079 0.2615 0.5129 0.035 Uiso 1 1 calc R . . .
N3 N 0.4828(3) 0.03083(12) 0.32921(11) 0.0247(4) Uani 1 1 d . . . .
H3A H 0.4000 0.0067 0.3182 0.030 Uiso 1 1 calc R . . .
H3B H 0.5586 0.0025 0.3430 0.030 Uiso 1 1 calc R . . .
N4 N 0.51391(19) 0.57148(11) 0.29790(8) 0.0114(3) Uani 1 1 d . . . .
N5 N 0.9108(2) 0.57525(12) 0.32607(10) 0.0195(4) Uani 1 1 d . . . .
H5A H 0.9870 0.5437 0.3223 0.023 Uiso 1 1 calc R . . .
H5B H 0.9206 0.6199 0.3466 0.023 Uiso 1 1 calc R . . .
N6 N 0.4275(2) 0.69085(12) 0.17087(9) 0.0183(4) Uani 1 1 d . . . .
H6A H 0.4537 0.6944 0.1346 0.022 Uiso 1 1 calc R . . .
H6B H 0.3819 0.7312 0.1867 0.022 Uiso 1 1 calc R . . .
N7 N 0.8043(2) 0.48995(13) 0.52462(9) 0.0204(4) Uani 1 1 d . . . .
C1 C 0.5940(2) 0.41472(12) 0.36389(9) 0.0122(3) Uani 1 1 d . . . .
C2 C 0.6961(2) 0.36345(13) 0.39521(9) 0.0133(4) Uani 1 1 d . . . .
C3 C 0.7632(2) 0.38881(14) 0.44769(10) 0.0168(4) Uani 1 1 d . . . .
H3 H 0.8315 0.3548 0.4686 0.020 Uiso 1 1 calc R . . .
C4 C 0.7313(3) 0.46418(14) 0.47008(9) 0.0163(4) Uani 1 1 d . . . .
C5 C 0.6309(2) 0.51548(13) 0.44053(9) 0.0143(4) Uani 1 1 d . . . .
H5 H 0.6097 0.5665 0.4566 0.017 Uiso 1 1 calc R . . .
C6 C 0.5626(2) 0.49133(12) 0.38758(9) 0.0120(3) Uani 1 1 d . . . .
C7 C 0.7342(2) 0.28240(13) 0.37130(10) 0.0142(4) Uani 1 1 d . . . .
H7A H 0.7687 0.2889 0.3314 0.017 Uiso 1 1 calc R . . .
H7B H 0.8151 0.2585 0.3964 0.017 Uiso 1 1 calc R . . .
C8 C 0.5420(3) 0.21852(14) 0.42616(10) 0.0174(4) Uani 1 1 d . . . .
H8A H 0.6153 0.2345 0.4577 0.021 Uiso 1 1 calc R . . .
H8B H 0.5164 0.1615 0.4323 0.021 Uiso 1 1 calc R . . .
C9 C 0.4057(3) 0.26990(14) 0.42945(10) 0.0172(4) Uani 1 1 d . . . .
C10 C 0.6395(2) 0.14825(13) 0.34435(10) 0.0159(4) Uani 1 1 d . . . .
H10A H 0.6931 0.1146 0.3743 0.019 Uiso 1 1 calc R . . .
H10B H 0.7011 0.1545 0.3105 0.019 Uiso 1 1 calc R . . .
C11 C 0.4934(2) 0.10943(13) 0.32499(10) 0.0165(4) Uani 1 1 d . . . .
C12 C 0.4557(2) 0.54567(13) 0.35415(9) 0.0129(3) Uani 1 1 d . . . .
H12A H 0.3616 0.5171 0.3462 0.015 Uiso 1 1 calc R . . .
H12B H 0.4367 0.5935 0.3782 0.015 Uiso 1 1 calc R . . .
C13 C 0.6562(2) 0.61357(12) 0.30799(10) 0.0137(4) Uani 1 1 d . . . .
H13A H 0.6636 0.6366 0.3480 0.016 Uiso 1 1 calc R . . .
H13B H 0.6622 0.6582 0.2796 0.016 Uiso 1 1 calc R . . .
C14 C 0.7820(2) 0.55565(13) 0.30098(9) 0.0134(4) Uani 1 1 d . . . .
C15 C 0.4091(2) 0.62295(13) 0.26369(9) 0.0133(4) Uani 1 1 d . . . .
H15A H 0.4093 0.6778 0.2804 0.016 Uiso 1 1 calc R . . .
H15B H 0.3086 0.6008 0.2645 0.016 Uiso 1 1 calc R . . .
C16 C 0.4565(2) 0.62525(13) 0.20142(9) 0.0138(4) Uani 1 1 d . . . .
C17 C 0.3740(2) 0.30911(14) 0.15158(10) 0.0166(4) Uani 1 1 d . . . .
H17 H 0.3745 0.3444 0.1162 0.020 Uiso 0.720(3) 1 calc R P A 1
H17A H 0.3348 0.2531 0.1498 0.020 Uiso 0.280(3) 1 calc R P A 2
O15 O 0.1000(2) 0.42476(12) 0.33242(8) 0.0245(4) Uani 1 1 d . . . .
H15C H 0.1070 0.4762 0.3246 0.037 Uiso 1 1 d GR . . .
H15D H 0.1876 0.4030 0.3328 0.037 Uiso 1 1 d GR . . .
O14 O 0.0768(2) 0.30649(15) 0.52755(8) 0.0308(5) Uani 1 1 d . . . .
H14A H 0.0276 0.3505 0.5319 0.046 Uiso 1 1 d G . . .
H14B H 0.0979 0.2850 0.5618 0.046 Uiso 1 1 d G . . .
O21 O 0.2783(2) 0.04581(13) 0.60162(9) 0.0300(4) Uani 1 1 d . . . .
H21A H 0.2146 0.0627 0.6256 0.045 Uiso 1 1 d G . . .
H21B H 0.3078 0.0860 0.5811 0.045 Uiso 1 1 d G . . .
O16A O 0.0432(13) 0.1839(6) 0.4529(2) 0.039(2) Uiso 0.54(4) 1 d . P B 2
O17 O 0.3179(12) 0.0981(7) 0.4847(5) 0.142(3) Uiso 0.648(8) 1 d . P C 1
O16 O 0.0027(16) 0.1688(7) 0.4515(3) 0.040(2) Uiso 0.46(4) 1 d . P B 1
O17A O 0.585(2) 0.0756(13) 0.5412(9) 0.142(3) Uiso 0.352(8) 1 d . P C 2
O18A O 0.1517(12) -0.0105(8) 0.4183(5) 0.061(4) Uiso 0.349(17) 1 d . P D 2
O19 O 0.7867(8) 0.0763(4) 0.4827(3) 0.077(3) Uiso 0.583(12) 1 d . P E 1
O19A O 0.8935(13) 0.0459(7) 0.4729(5) 0.086(4) Uiso 0.417(12) 1 d . P E 2
O20 O 0.5694(5) 0.7554(3) 0.4021(2) 0.0346(14) Uiso 0.533(11) 1 d . P F 1
O20A O 0.5964(6) 0.7962(4) 0.4116(2) 0.0373(16) Uiso 0.467(11) 1 d . P F 2
O18 O 0.1871(9) 0.0357(7) 0.4235(4) 0.095(3) Uiso 0.651(17) 1 d . P D 1
O22 O 0.4969(13) 0.1426(7) 0.5542(5) 0.032(3) Uiso 0.194(9) 1 d . . G 1

loop_
_atom_site_aniso_label
_atom_site_aniso_U_11
_atom_site_aniso_U_22
_atom_site_aniso_U_33
_atom_site_aniso_U_23
_atom_site_aniso_U_13
_atom_site_aniso_U_12
Co1 0.01169(13) 0.00916(12) 0.01300(13) -0.00065(9) -0.00014(9) 0.00034(9)
Co2 0.01083(13) 0.00922(12) 0.01191(12) -0.00093(9) -0.00010(9) 0.00015(9)
Cl 0.0302(12) 0.0448(14) 0.0168(10) 0.0023(9) -0.0010(8) 0.0170(10)
Cl1 0.0148(3) 0.0153(3) 0.0218(4) -0.0088(3) 0.0017(2) -0.0028(2)
P1 0.0123(2) 0.0124(2) 0.0121(2) -0.00262(17) -0.00032(17) 0.00313(17)
P2 0.0101(2) 0.0098(2) 0.0136(2) -0.00237(17) -0.00170(17) 0.00118(16)
Na1 0.0498(9) 0.0574(11) 0.0713(12) -0.0054(9) 0.0067(8) 0.0019(8)
O1 0.0155(7) 0.0112(6) 0.0111(6) -0.0001(5) -0.0021(5) -0.0018(5)
O2 0.0165(7) 0.0166(7) 0.0161(7) 0.0003(6) 0.0020(6) 0.0034(6)
O3 0.0160(7) 0.0120(7) 0.0242(8) -0.0007(6) 0.0005(6) -0.0011(6)
O4 0.0121(7) 0.0145(7) 0.0201(7) -0.0037(6) -0.0001(5) 0.0000(5)
O5 0.0188(7) 0.0136(7) 0.0156(7) 0.0000(5) 0.0024(6) 0.0004(6)
O6 0.0143(7) 0.0132(7) 0.0156(7) -0.0029(5) 0.0020(5) 0.0008(5)
O7 0.0157(7) 0.0139(7) 0.0146(7) -0.0012(5) -0.0001(5) 0.0028(5)
O8 0.0135(7) 0.0098(6) 0.0181(7) -0.0027(5) -0.0017(5) 0.0006(5)
O9 0.0115(6) 0.0134(7) 0.0167(7) -0.0006(5) -0.0005(5) 0.0003(5)
O10 0.0182(7) 0.0198(8) 0.0152(7) -0.0050(6) 0.0005(6) 0.0070(6)
O11 0.0121(7) 0.0170(7) 0.0187(7) -0.0031(6) -0.0039(5) 0.0017(5)
O12 0.0487(13) 0.0328(11) 0.0303(10) -0.0093(9) -0.0259(10) 0.0172(10)
O13 0.0391(11) 0.0246(9) 0.0196(8) -0.0099(7) -0.0096(8) 0.0085(8)
N1 0.0144(8) 0.0116(8) 0.0147(8) -0.0001(6) 0.0022(6) 0.0018(6)
N2 0.0263(11) 0.0466(14) 0.0149(9) 0.0020(9) 0.0050(8) 0.0134(10)
N3 0.0235(10) 0.0110(9) 0.0396(13) 0.0021(8) 0.0018(9) -0.0009(7)
N4 0.0110(7) 0.0107(7) 0.0125(7) 0.0010(6) -0.0003(6) 0.0002(6)
N5 0.0137(8) 0.0175(9) 0.0266(10) -0.0029(7) -0.0044(7) -0.0014(7)
N6 0.0186(9) 0.0156(9) 0.0209(9) 0.0063(7) 0.0035(7) 0.0020(7)
N7 0.0242(10) 0.0211(9) 0.0150(8) -0.0033(7) -0.0066(7) 0.0016(8)
C1 0.0129(8) 0.0114(8) 0.0121(8) -0.0007(7) -0.0003(7) -0.0008(7)
C2 0.0133(9) 0.0129(9) 0.0136(8) -0.0011(7) -0.0008(7) 0.0007(7)
C3 0.0171(9) 0.0168(10) 0.0160(9) -0.0013(7) -0.0039(7) 0.0030(7)
C4 0.0185(10) 0.0174(10) 0.0124(9) -0.0024(7) -0.0036(7) 0.0008(8)
C5 0.0158(9) 0.0143(9) 0.0128(8) -0.0021(7) 0.0002(7) 0.0004(7)
C6 0.0124(8) 0.0118(8) 0.0118(8) -0.0005(7) -0.0001(6) 0.0007(7)
C7 0.0125(8) 0.0128(9) 0.0173(9) -0.0016(7) -0.0003(7) 0.0014(7)
C8 0.0178(10) 0.0187(10) 0.0159(9) 0.0044(8) 0.0025(7) 0.0048(8)
C9 0.0178(10) 0.0177(10) 0.0163(9) 0.0008(8) 0.0034(7) 0.0022(8)
C10 0.0161(9) 0.0100(8) 0.0217(10) 0.0000(7) 0.0026(8) 0.0020(7)
C11 0.0174(9) 0.0113(9) 0.0211(10) -0.0005(7) 0.0044(8) -0.0016(7)
C12 0.0137(9) 0.0125(8) 0.0125(8) -0.0002(7) 0.0014(7) 0.0015(7)
C13 0.0122(8) 0.0105(8) 0.0183(9) -0.0012(7) 0.0007(7) -0.0020(7)
C14 0.0133(9) 0.0128(9) 0.0142(9) 0.0016(7) 0.0002(7) -0.0008(7)
C15 0.0126(8) 0.0125(8) 0.0148(9) 0.0022(7) 0.0005(7) 0.0028(7)
C16 0.0112(8) 0.0140(9) 0.0160(9) 0.0014(7) -0.0005(7) -0.0016(7)
C17 0.0151(9) 0.0176(10) 0.0168(9) -0.0077(8) -0.0037(7) 0.0041(7)
O15 0.0232(8) 0.0292(9) 0.0208(8) -0.0053(7) -0.0027(7) 0.0101(7)
O14 0.0268(9) 0.0502(13) 0.0157(8) 0.0076(8) 0.0039(7) 0.0130(9)
O21 0.0343(11) 0.0274(10) 0.0290(10) 0.0038(8) 0.0084(8) 0.0056(8)

loop_
_atom_type_symbol
_atom_type_description
_atom_type_scat_dispersion_real
_atom_type_scat_dispersion_imag
_atom_type_scat_source
C C 0.0033 0.0016 'International Tables Vol C Tables 4.2.6.8 and 6.1.1.4'
H H 0.0000 0.0000 'International Tables Vol C Tables 4.2.6.8 and 6.1.1.4'
Cl Cl 0.1484 0.1585 'International Tables Vol C Tables 4.2.6.8 and 6.1.1.4'
Co Co 0.3494 0.9721 'International Tables Vol C Tables 4.2.6.8 and 6.1.1.4'
N N 0.0061 0.0033 'International Tables Vol C Tables 4.2.6.8 and 6.1.1.4'
Na Na 0.0362 0.0249 'International Tables Vol C Tables 4.2.6.8 and 6.1.1.4'
O O 0.0106 0.0060 'International Tables Vol C Tables 4.2.6.8 and 6.1.1.4'
P P 0.1023 0.0942 'International Tables Vol C Tables 4.2.6.8 and 6.1.1.4'

loop_
_geom_angle_atom_site_label_1
_geom_angle_atom_site_label_2
_geom_angle_atom_site_label_3
_geom_angle
_geom_angle_site_symmetry_1
_geom_angle_site_symmetry_3
O1 Co1 O3 171.48(6) . .
O1 Co1 N1 93.58(7) . .
O2 Co1 O1 87.98(6) . .
O2 Co1 O3 93.13(7) . .
O2 Co1 N1 80.22(7) . .
O3 Co1 N1 78.31(7) . .
O7 Co1 O1 91.20(6) . .
O7 Co1 O2 174.55(6) . .
O7 Co1 O3 86.90(7) . .
O7 Co1 O9 95.98(6) . .
O7 Co1 N1 94.45(7) . .
O9 Co1 O1 93.86(6) . .
O9 Co1 O2 89.45(6) . .
O9 Co1 O3 94.59(6) . .
O9 Co1 N1 167.04(7) . .
O1 Co2 O4 88.10(6) . .
O1 Co2 O5 164.31(6) . .
O1 Co2 O8 91.82(6) . .
O1 Co2 N4 89.78(6) . .
O4 Co2 O5 96.45(7) . .
O4 Co2 O8 179.80(7) . .
O4 Co2 N4 78.57(6) . .
O5 Co2 O8 83.58(6) . .
O5 Co2 N4 76.50(6) . .
O6 Co2 O1 95.90(6) . .
O6 Co2 O4 88.28(6) . .
O6 Co2 O5 99.23(6) . .
O6 Co2 O8 91.91(6) . .
O6 Co2 N4 165.51(7) . .
O8 Co2 N4 101.25(6) . .
O6 P1 Na1 55.31(7) . .
O6 P1 C17 104.43(10) . .
O7 P1 Na1 79.08(7) . .
O7 P1 O6 112.48(9) . .
O7 P1 C17 106.51(10) . .
O10 P1 Na1 88.34(8) . .
O10 P1 O6 112.36(10) . .
O10 P1 O7 112.92(10) . .
O10 P1 C17 107.46(10) . .
C17 P1 Na1 158.69(8) . .
O8 P2 Na1 111.66(7) . 1_455
O8 P2 O9 115.50(9) . .
O8 P2 O11 110.64(9) . .
O8 P2 C17 106.69(10) . .
O9 P2 Na1 70.37(7) . 1_455
O9 P2 O11 108.33(9) . .
O9 P2 C17 110.59(10) . .
O11 P2 Na1 42.47(7) . 1_455
O11 P2 C17 104.54(9) . .
C17 P2 Na1 136.40(8) . 1_455
P2 Na1 P1 137.69(6) 1_655 .
O4 Na1 P1 83.44(6) . .
O4 Na1 P2 117.92(7) . 1_655
O4 Na1 O6 60.57(6) . .
O4 Na1 O15 74.84(7) . 1_655
O6 Na1 P1 26.13(4) . .
O6 Na1 P2 134.74(8) . 1_655
O6 Na1 O15 135.39(8) . 1_655
O11 Na1 P1 114.18(8) 1_655 .
O11 Na1 P2 24.91(4) 1_655 1_655
O11 Na1 O4 115.14(9) 1_655 .
O11 Na1 O6 110.45(9) 1_655 .
O11 Na1 O15 88.70(8) 1_655 1_655
O15 Na1 P1 153.76(8) 1_655 .
O15 Na1 P2 67.33(5) 1_655 1_655
Co2 O1 Co1 123.13(7) . .
C1 O1 Co1 118.01(13) . .
C1 O1 Co2 118.28(13) . .
C9 O2 Co1 115.22(15) . .
C11 O3 Co1 112.30(14) . .
Co2 O4 Na1 101.56(7) . .
C14 O4 Co2 116.86(14) . .
C14 O4 Na1 140.42(14) . .
C16 O5 Co2 113.88(14) . .
Co2 O6 Na1 102.24(7) . .
P1 O6 Co2 125.71(9) . .
P1 O6 Na1 98.57(8) . .
P1 O7 Co1 129.23(10) . .
P2 O8 Co2 123.58(9) . .
P2 O9 Co1 121.78(9) . .
P2 O11 Na1 112.62(10) . 1_455
C7 N1 Co1 107.51(13) . .
C8 N1 Co1 109.62(13) . .
C8 N1 C7 112.76(18) . .
C8 N1 C10 110.71(17) . .
C10 N1 Co1 103.30(13) . .
C10 N1 C7 112.44(17) . .
H2A N2 H2B 120.0 . .
C9 N2 H2A 120.0 . .
C9 N2 H2B 120.0 . .
H3A N3 H3B 120.0 . .
C11 N3 H3A 120.0 . .
C11 N3 H3B 120.0 . .
C12 N4 Co2 110.46(12) . .
C13 N4 Co2 108.91(12) . .
C13 N4 C12 111.05(16) . .
C15 N4 Co2 104.29(12) . .
C15 N4 C12 111.88(16) . .
C15 N4 C13 110.02(16) . .
H5A N5 H5B 120.0 . .
C14 N5 H5A 120.0 . .
C14 N5 H5B 120.0 . .
H6A N6 H6B 120.0 . .
C16 N6 H6A 120.0 . .
C16 N6 H6B 120.0 . .
O12 N7 C4 119.4(2) . .
O13 N7 O12 121.6(2) . .
O13 N7 C4 119.0(2) . .
O1 C1 C2 120.86(18) . .
O1 C1 C6 119.96(18) . .
C6 C1 C2 119.18(18) . .
C1 C2 C7 120.91(18) . .
C3 C2 C1 119.72(19) . .
C3 C2 C7 119.36(19) . .
C2 C3 H3 119.9 . .
C2 C3 C4 120.2(2) . .
C4 C3 H3 119.9 . .
C3 C4 N7 119.3(2) . .
C3 C4 C5 121.3(2) . .
C5 C4 N7 119.4(2) . .
C4 C5 H5 120.3 . .
C6 C5 C4 119.4(2) . .
C6 C5 H5 120.3 . .
C1 C6 C12 119.08(18) . .
C5 C6 C1 120.12(19) . .
C5 C6 C12 120.79(19) . .
N1 C7 C2 111.46(17) . .
N1 C7 H7A 109.3 . .
N1 C7 H7B 109.3 . .
C2 C7 H7A 109.3 . .
C2 C7 H7B 109.3 . .
H7A C7 H7B 108.0 . .
N1 C8 H8A 109.4 . .
N1 C8 H8B 109.4 . .
N1 C8 C9 111.04(18) . .
H8A C8 H8B 108.0 . .
C9 C8 H8A 109.4 . .
C9 C8 H8B 109.4 . .
O2 C9 N2 122.9(2) . .
O2 C9 C8 120.7(2) . .
N2 C9 C8 116.3(2) . .
N1 C10 H10A 110.3 . .
N1 C10 H10B 110.3 . .
N1 C10 C11 106.94(17) . .
H10A C10 H10B 108.6 . .
C11 C10 H10A 110.3 . .
C11 C10 H10B 110.3 . .
O3 C11 N3 122.7(2) . .
O3 C11 C10 119.41(19) . .
N3 C11 C10 117.9(2) . .
N4 C12 C6 111.03(17) . .
N4 C12 H12A 109.4 . .
N4 C12 H12B 109.4 . .
C6 C12 H12A 109.4 . .
C6 C12 H12B 109.4 . .
H12A C12 H12B 108.0 . .
N4 C13 H13A 109.6 . .
N4 C13 H13B 109.6 . .
N4 C13 C14 110.21(17) . .
H13A C13 H13B 108.1 . .
C14 C13 H13A 109.6 . .
C14 C13 H13B 109.6 . .
O4 C14 N5 123.0(2) . .
O4 C14 C13 119.67(19) . .
N5 C14 C13 117.26(19) . .
N4 C15 H15A 110.2 . .
N4 C15 H15B 110.2 . .
N4 C15 C16 107.42(17) . .
H15A C15 H15B 108.5 . .
C16 C15 H15A 110.2 . .
C16 C15 H15B 110.2 . .
O5 C16 N6 123.5(2) . .
O5 C16 C15 119.09(19) . .
N6 C16 C15 117.4(2) . .
Cl C17 P1 118.71(16) . .
Cl C17 P2 111.25(15) . .
Cl C17 H17A 104.1 . .
Cl1 C17 P1 109.98(12) . .
Cl1 C17 P2 113.07(13) . .
Cl1 C17 H17 106.8 . .
P1 C17 H17 106.8 . .
P1 C17 H17A 104.1 . .
P2 C17 P1 112.91(11) . .
P2 C17 H17 106.8 . .
P2 C17 H17A 104.1 . .
Na1 O15 H15C 109.8 1_455 .
Na1 O15 H15D 109.7 1_455 .
H15C O15 H15D 109.1 . .
H14A O14 H14B 109.4 . .
H21A O21 H21B 109.4 . .

loop_
_geom_bond_atom_site_label_1
_geom_bond_atom_site_label_2
_geom_bond_distance
_geom_bond_site_symmetry_2
Co1 O1 2.0979(15) .
Co1 O2 2.0872(16) .
Co1 O3 2.1094(16) .
Co1 O7 2.0306(16) .
Co1 O9 2.0584(15) .
Co1 N1 2.1386(19) .
Co2 O1 2.0846(15) .
Co2 O4 2.0981(16) .
Co2 O5 2.1234(16) .
Co2 O6 2.0527(16) .
Co2 O8 2.1318(16) .
Co2 N4 2.1770(18) .
Cl C17 1.651(3) .
Cl1 C17 1.764(2) .
P1 Na1 3.457(2) .
P1 O6 1.5394(17) .
P1 O7 1.5110(17) .
P1 O10 1.5083(17) .
P1 C17 1.840(2) .
P2 Na1 3.443(2) 1_455
P2 O8 1.5069(16) .
P2 O9 1.5107(17) .
P2 O11 1.5709(16) .
P2 C17 1.817(2) .
Na1 P2 3.442(2) 1_655
Na1 O4 2.858(2) .
Na1 O6 2.874(3) .
Na1 O11 2.518(3) 1_655
Na1 O15 2.912(3) 1_655
O1 C1 1.316(2) .
O2 C9 1.249(3) .
O3 C11 1.246(3) .
O4 C14 1.249(3) .
O5 C16 1.252(3) .
O11 Na1 2.518(3) 1_455
O12 N7 1.233(3) .
O13 N7 1.226(3) .
N1 C7 1.486(3) .
N1 C8 1.470(3) .
N1 C10 1.475(3) .
N2 H2A 0.8800 .
N2 H2B 0.8800 .
N2 C9 1.313(3) .
N3 H3A 0.8800 .
N3 H3B 0.8800 .
N3 C11 1.317(3) .
N4 C12 1.485(3) .
N4 C13 1.482(3) .
N4 C15 1.474(3) .
N5 H5A 0.8800 .
N5 H5B 0.8800 .
N5 C14 1.317(3) .
N6 H6A 0.8800 .
N6 H6B 0.8800 .
N6 C16 1.315(3) .
N7 C4 1.443(3) .
C1 C2 1.424(3) .
C1 C6 1.423(3) .
C2 C3 1.380(3) .
C2 C7 1.505(3) .
C3 H3 0.9500 .
C3 C4 1.394(3) .
C4 C5 1.396(3) .
C5 H5 0.9500 .
C5 C6 1.387(3) .
C6 C12 1.504(3) .
C7 H7A 0.9900 .
C7 H7B 0.9900 .
C8 H8A 0.9900 .
C8 H8B 0.9900 .
C8 C9 1.516(3) .
C10 H10A 0.9900 .
C10 H10B 0.9900 .
C10 C11 1.524(3) .
C12 H12A 0.9900 .
C12 H12B 0.9900 .
C13 H13A 0.9900 .
C13 H13B 0.9900 .
C13 C14 1.516(3) .
C15 H15A 0.9900 .
C15 H15B 0.9900 .
C15 C16 1.514(3) .
C17 H17 1.0000 .
C17 H17A 1.0000 .
O15 Na1 2.913(3) 1_455
O15 H15C 0.8787 .
O15 H15D 0.8779 .
O14 H14A 0.8694 .
O14 H14B 0.8713 .
O21 H21A 0.8701 .
O21 H21B 0.8701 .
